data_9005116
loop_
_publ_author_name
'Baur, W. H.'
'Kassner, D.'

_publ_section_title
;
 Katayamalite and baratovite are structurally identical
;
_journal_name_full 'European Journal of Mineralogy'
_journal_page_first 839
_journal_page_last 841
_journal_volume 4
_journal_year 1992
_chemical_formula_sum 'Ca7 F2 K Li3 O36 Si12 Ti2'
_chemical_name_mineral Baratovite
_space_group_IT_number 15
_symmetry_space_group_name_Hall '-C 2yc'
_symmetry_space_group_name_H-M 'C 1 2/c 1'
_cell_angle_alpha 90
_cell_angle_beta 112.40
_cell_angle_gamma 90
_cell_length_a 16.923
_cell_length_b 9.721
_cell_length_c 20.909
_cell_formula_units_Z 4
_cell_volume 3180.168
_database_code_amcsd 0006461
_exptl_crystal_density_diffrn 2.897
_cod_original_formula_sum 'K Li3 Ca7 Ti2 Si12 O36 F2'
_cod_database_code 9005116

loop_
_space_group_symop_operation_xyz
x,y,z
1/2+x,1/2+y,z
x,-y,1/2+z
1/2+x,1/2-y,1/2+z
-x,y,1/2-z
1/2-x,1/2+y,1/2-z
-x,-y,-z
1/2-x,1/2-y,-z

loop_
_atom_site_label
_atom_site_fract_x
_atom_site_fract_y
_atom_site_fract_z
K 0.00000 0.07100 0.25000
Li1 0.50000 0.08350 0.25000
Li2 0.24625 0.31675 0.24850
Ca1 0.22050 -0.07250 0.51300
Ca2 0.14550 0.28350 0.50700
Ca3 0.07200 0.63900 0.50000
Ca4 0.00000 0.00000 0.00000
Ti 0.33500 0.07050 0.25200
Si1 0.61400 0.26500 0.36000
Si2 0.43100 0.32350 0.36000
Si3 0.36850 0.63500 0.35900
Si4 0.49100 0.88000 0.36000
Si5 0.67350 0.81550 0.35900
Si6 0.73900 0.50800 0.36200
O1 0.65850 0.40350 0.34500
O2 0.65900 0.22350 0.44100
O3 0.61250 0.14350 0.30800
O4 0.51525 0.30975 0.34050
O5 0.35350 0.23900 0.30600
O6 0.45200 0.28300 0.43900
O7 0.41025 0.48775 0.35050
O8 0.27350 0.65300 0.30400
O9 0.37850 0.65150 0.43800
O10 0.42675 0.74875 0.34050
O11 0.52125 0.91975 0.44150
O12 0.44850 0.00450 0.30900
O13 0.57250 0.82050 0.34500
O14 0.72800 0.85450 0.43800
O15 0.69500 0.90700 0.30400
O16 0.69250 0.65750 0.34500
O17 0.78550 0.47600 0.31000
O18 0.80050 0.49850 0.44200
F 0.10100 0.06850 0.45700

loop_
_cod_related_entry_id
_cod_related_entry_database
_cod_related_entry_code
1 AMCSD 0006461
